data_4320438
loop_
_publ_author_name
'Kin-ya Akiba'
'Ryo Nadano'
'Wataru Satoh'
'Yohsuke Yamamoto'
'Shigeru Nagase'
'Zhongping Ou'
'Xiaoyu Tan'
'Karl M. Kadish'

_publ_section_title
;
 Synthesis, Structure, Electrochemistry, and Spectroelectrochemistry of
 Hypervalent Phosphorus(V) Octaethylporphyrins and Theoretical Analysis of
 the Nature of the PO Bond in P(OEP)(CH2CH3)(O)
;
_journal_name_full 'Inorganic Chemistry'
_journal_page_first 5553
_journal_page_last 5567
_journal_paper_doi 10.1021/ic010595e
_journal_volume 40
_journal_year 2001
_chemical_formula_sum 'C43 H52 Cl2 F6 N4 O P2'
_chemical_formula_weight 887.75
_space_group_IT_number 2
_symmetry_cell_setting triclinic
_symmetry_Int_Tables_number 2
_symmetry_space_group_name_Hall '-P 1'
_symmetry_space_group_name_H-M 'P -1'
_cell_angle_alpha 71.44(3)
_cell_angle_beta 83.92(4)
_cell_angle_gamma 69.58(4)
_cell_formula_units_Z 2
_cell_length_a 12.175(8)
_cell_length_b 12.367(5)
_cell_length_c 16.466(5)
_cell_measurement_reflns_used 31
_cell_measurement_temperature 298
_cell_measurement_theta_max 35
_cell_measurement_theta_min 30
_cell_volume 2203(2)
_computing_data_reduction 'teXsan Ver. 1.11'
_computing_publication_material 'teXsan Ver. 1.11'
_computing_structure_refinement 'teXsan Ver. 1.10'
_computing_structure_solution SIR92
_diffrn_measured_fraction_theta_full 1.0017
_diffrn_measured_fraction_theta_max 1.0017
_diffrn_measurement_device 'Mac Science MXC3'
_diffrn_measurement_method theta/2theta
_diffrn_radiation_detector 'scintillation counter'
_diffrn_radiation_type 'Mo K\a'
_diffrn_radiation_wavelength 0.7107
_diffrn_reflns_av_R_equivalents 0.015
_diffrn_reflns_limit_h_max 3
_diffrn_reflns_limit_h_min -14
_diffrn_reflns_limit_k_max 13
_diffrn_reflns_limit_k_min -14
_diffrn_reflns_limit_l_max 19
_diffrn_reflns_limit_l_min -19
_diffrn_reflns_number 8249
_diffrn_reflns_theta_full 25.00
_diffrn_reflns_theta_max 25.00
_exptl_absorpt_coefficient_mu 3.52
_exptl_absorpt_correction_type none
_exptl_crystal_colour Violet
_exptl_crystal_density_diffrn 1.338
_exptl_crystal_density_meas ?
_exptl_crystal_density_method 'not measured'
_exptl_crystal_description Plate
_exptl_crystal_F_000 928.00
_exptl_crystal_size_max 1.00
_exptl_crystal_size_mid 0.90
_exptl_crystal_size_min 0.15
_refine_diff_density_max 0.50
_refine_diff_density_min -0.42
_refine_ls_extinction_method none
_refine_ls_goodness_of_fit_ref 1.396
_refine_ls_hydrogen_treatment noref
_refine_ls_number_parameters 523
_refine_ls_number_reflns 5017
_refine_ls_R_factor_gt 0.0714
_refine_ls_shift/su_max 0.0004
_refine_ls_structure_factor_coef F
_refine_ls_weighting_details 'w = 1/[\s^2^(Fo) + 0.00656|Fo|^2^]'
_refine_ls_weighting_scheme calc
_refine_ls_wR_factor_ref 0.1205
_reflns_number_gt 5017
_reflns_number_total 7764
_reflns_threshold_expression F^2^>4.0\s(F^2^)
_cod_data_source_file ic010595e_03.cif
_cod_data_source_block OEPPPhOH+PF6-(2c-PF6)
_cod_depositor_comments
;
The following automatic conversions were performed:

'_exptl_crystal_density_meas' value 'not measured' was changed to '?'
- the value is perceived as not measured.

Automatic conversion script
Id: cif_fix_values 3008 2015-01-20 13:52:24Z robertas 
;
_cod_original_cell_volume 2202(1)
_cod_original_sg_symbol_H-M 'P -1 '
_cod_original_formula_sum 'C43 H52 Cl2 F6 N4 O P2 '
_cod_database_code 4320438

loop_
_symmetry_equiv_pos_as_xyz
x,y,z
-x,-y,-z

loop_
_atom_site_label
_atom_site_type_symbol
_atom_site_fract_x
_atom_site_fract_y
_atom_site_fract_z
_atom_site_U_iso_or_equiv
_atom_site_adp_type
_atom_site_occupancy
_atom_site_calc_flag
_atom_site_refinement_flags
_atom_site_disorder_assembly
_atom_site_disorder_group
Cl(1) Cl 0.8932(6) -0.3932(5) 0.4092(4) 0.295(3) Uani 1.00 d . . .
Cl(2) Cl 0.7657(7) -0.3514(5) 0.2707(4) 0.291(3) Uani 1.00 d . . .
P(1) P 0.71430(9) 0.08228(9) 0.25376(7) 0.0360(3) Uani 1.00 d . . .
P(2) P 0.3295(1) 0.0147(2) 0.22217(9) 0.0663(5) Uani 1.00 d . . .
F(1) F 0.4637(3) -0.0662(4) 0.2268(3) 0.108(2) Uani 1.00 d . . .
F(2) F 0.3277(5) -0.0128(5) 0.3216(3) 0.146(2) Uani 1.00 d . . .
F(3) F 0.3643(6) 0.1258(6) 0.2115(6) 0.202(4) Uani 1.00 d . . .
F(4) F 0.1960(4) 0.0937(5) 0.2188(4) 0.137(2) Uani 1.00 d . . .
F(5) F 0.3317(5) 0.0403(7) 0.1243(3) 0.192(3) Uani 1.00 d . . .
F(6) F 0.2976(5) -0.1016(6) 0.2343(5) 0.171(3) Uani 1.00 d . . .
O(1) O 0.6582(2) -0.0270(2) 0.2815(2) 0.0424(8) Uani 1.00 d . . .
N(1) N 0.8150(3) -0.0059(3) 0.3471(2) 0.0358(9) Uani 1.00 d . . .
N(2) N 0.6047(3) 0.1610(3) 0.3229(2) 0.0422(10) Uani 1.00 d . . .
N(3) N 0.6120(3) 0.1684(3) 0.1600(2) 0.0433(10) Uani 1.00 d . . .
N(4) N 0.8229(3) 0.0009(3) 0.1849(2) 0.0380(9) Uani 1.00 d . . .
C(1) C 0.7827(4) 0.2028(4) 0.2259(3) 0.041(1) Uani 1.00 d . . .
C(2) C 0.8010(4) 0.2502(4) 0.2877(3) 0.053(1) Uani 1.00 d . . .
C(3) C 0.8525(5) 0.3392(5) 0.2679(4) 0.069(2) Uani 1.00 d . . .
C(4) C 0.8861(6) 0.3829(5) 0.1858(5) 0.082(2) Uani 1.00 d . . .
C(5) C 0.8679(5) 0.3411(5) 0.1229(4) 0.070(2) Uani 1.00 d . . .
C(6) C 0.8156(4) 0.2505(4) 0.1428(3) 0.055(1) Uani 1.00 d . . .
C(7) C 0.9370(4) -0.0528(3) 0.3432(3) 0.039(1) Uani 1.00 d . . .
C(8) C 0.9831(4) -0.1072(4) 0.4292(3) 0.042(1) Uani 1.00 d . . .
C(9) C 0.8901(4) -0.0989(4) 0.4834(3) 0.041(1) Uani 1.00 d . . .
C(10) C 0.7851(4) -0.0309(4) 0.4325(3) 0.040(1) Uani 1.00 d . . .
C(11) C 0.6768(4) 0.0233(4) 0.4630(3) 0.042(1) Uani 1.00 d . . .
C(12) C 0.5934(4) 0.1208(4) 0.4110(3) 0.040(1) Uani 1.00 d . . .
C(13) C 0.4987(4) 0.2095(4) 0.4396(3) 0.047(1) Uani 1.00 d . . .
C(14) C 0.4576(4) 0.3072(4) 0.3687(3) 0.046(1) Uani 1.00 d . . .
C(15) C 0.5214(4) 0.2761(4) 0.2953(3) 0.042(1) Uani 1.00 d . . .
C(16) C 0.4903(4) 0.3368(4) 0.2113(3) 0.047(1) Uani 1.00 d . . .
C(17) C 0.5258(4) 0.2807(4) 0.1485(3) 0.048(1) Uani 1.00 d . . .
C(18) C 0.4672(4) 0.3173(4) 0.0685(3) 0.056(1) Uani 1.00 d . . .
C(19) C 0.5122(4) 0.2235(5) 0.0344(3) 0.058(1) Uani 1.00 d . . .
C(20) C 0.6063(4) 0.1347(4) 0.0888(3) 0.047(1) Uani 1.00 d . . .
C(21) C 0.6910(4) 0.0384(4) 0.0695(3) 0.049(1) Uani 1.00 d . . .
C(22) C 0.7976(4) -0.0209(4) 0.1130(3) 0.042(1) Uani 1.00 d . . .
C(23) C 0.9038(4) -0.0926(4) 0.0816(3) 0.045(1) Uani 1.00 d . . .
C(24) C 0.9932(4) -0.1058(4) 0.1312(3) 0.044(1) Uani 1.00 d . . .
C(25) C 0.9422(4) -0.0509(4) 0.1969(3) 0.040(1) Uani 1.00 d . . .
C(26) C 0.9981(3) -0.0663(4) 0.2702(3) 0.040(1) Uani 1.00 d . . .
C(27) C 1.1121(4) -0.1677(5) 0.4502(3) 0.054(1) Uani 1.00 d . . .
C(28) C 1.1512(5) -0.3042(5) 0.4706(5) 0.083(2) Uani 1.00 d . . .
C(29) C 0.8919(5) -0.1459(5) 0.5800(3) 0.056(1) Uani 1.00 d . . .
C(30) C 0.8513(6) -0.2532(6) 0.6144(4) 0.080(2) Uani 1.00 d . . .
C(31) C 0.4607(4) 0.1979(5) 0.5299(3) 0.054(1) Uani 1.00 d . . .
C(32) C 0.5040(7) 0.2731(6) 0.5671(4) 0.085(2) Uani 1.00 d . . .
C(33) C 0.3654(4) 0.4270(4) 0.3624(3) 0.060(1) Uani 1.00 d . . .
C(34) C 0.4172(6) 0.5261(5) 0.3463(5) 0.086(2) Uani 1.00 d . . .
C(35) C 0.3622(5) 0.4304(5) 0.0413(4) 0.077(2) Uani 1.00 d . . .
C(36) C 0.2520(6) 0.4166(7) 0.0862(5) 0.096(2) Uani 1.00 d . . .
C(37) C 0.4733(5) 0.2139(6) -0.0461(3) 0.073(2) Uani 1.00 d . . .
C(38) C 0.5149(9) 0.2891(9) -0.1252(5) 0.120(3) Uani 1.00 d . . .
C(39) C 0.9114(4) -0.1394(5) 0.0068(3) 0.061(2) Uani 1.00 d . . .
C(40) C 0.8868(6) -0.2578(7) 0.0315(5) 0.094(3) Uani 1.00 d . . .
C(41) C 1.1220(4) -0.1747(5) 0.1262(3) 0.057(1) Uani 1.00 d . . .
C(42) C 1.1553(6) -0.3069(6) 0.1781(6) 0.098(2) Uani 1.00 d . . .
C(43) C 0.837(1) -0.2989(8) 0.323(1) 0.170(5) Uani 1.00 d . . .
H(1) H 0.7731 0.2186 0.3473 0.0644 Uiso 1.00 calc . . .
H(2) H 0.8653 0.3715 0.3118 0.0807 Uiso 1.00 calc . . .
H(3) H 0.9264 0.4453 0.1676 0.0949 Uiso 1.00 calc . . .
H(4) H 0.8936 0.3676 0.0616 0.0783 Uiso 1.00 calc . . .
H(5) H 0.8035 0.2190 0.0969 0.0605 Uiso 1.00 calc . . .
H(6) H 0.6592 -0.0085 0.5252 0.0527 Uiso 1.00 calc . . .
H(7) H 0.4444 0.4245 0.1953 0.0532 Uiso 1.00 calc . . .
H(8) H 0.6775 0.0099 0.0211 0.0551 Uiso 1.00 calc . . .
H(9) H 1.0845 -0.0870 0.2690 0.0477 Uiso 1.00 calc . . .
H(10) H 1.1574 -0.1363 0.4024 0.0640 Uiso 1.00 calc . . .
H(11) H 1.1309 -0.1499 0.4987 0.0640 Uiso 1.00 calc . . .
H(12) H 0.9699 -0.1720 0.6025 0.0712 Uiso 1.00 calc . . .
H(13) H 0.8428 -0.0849 0.6046 0.0712 Uiso 1.00 calc . . .
H(14) H 0.3766 0.2260 0.5358 0.0713 Uiso 1.00 calc . . .
H(15) H 0.4902 0.1164 0.5664 0.0713 Uiso 1.00 calc . . .
H(16) H 0.3068 0.4496 0.3154 0.0717 Uiso 1.00 calc . . .
H(17) H 0.3155 0.4252 0.4133 0.0717 Uiso 1.00 calc . . .
H(18) H 0.3763 0.4994 0.0474 0.0922 Uiso 1.00 calc . . .
H(19) H 0.3501 0.4529 -0.0230 0.0922 Uiso 1.00 calc . . .
H(20) H 0.4973 0.1280 -0.0464 0.0945 Uiso 1.00 calc . . .
H(21) H 0.3842 0.2372 -0.0483 0.0945 Uiso 1.00 calc . . .
H(22) H 0.8548 -0.0838 -0.0383 0.0780 Uiso 1.00 calc . . .
H(23) H 0.9875 -0.1529 -0.0201 0.0780 Uiso 1.00 calc . . .
H(24) H 1.1485 -0.1669 0.0671 0.0677 Uiso 1.00 calc . . .
H(25) H 1.1710 -0.1370 0.1471 0.0677 Uiso 1.00 calc . . .
H(26) H 1.1095 -0.3391 0.5179 0.0846 Uiso 1.00 calc . . .
H(27) H 1.1347 -0.3253 0.4215 0.0846 Uiso 1.00 calc . . .
H(28) H 1.2333 -0.3429 0.4818 0.0846 Uiso 1.00 calc . . .
H(29) H 0.7708 -0.2338 0.5968 0.0844 Uiso 1.00 calc . . .
H(30) H 0.8982 -0.3210 0.5962 0.0844 Uiso 1.00 calc . . .
H(31) H 0.8498 -0.2821 0.6774 0.0844 Uiso 1.00 calc . . .
H(32) H 0.5888 0.2478 0.5658 0.0982 Uiso 1.00 calc . . .
H(33) H 0.4749 0.3571 0.5358 0.0982 Uiso 1.00 calc . . .
H(34) H 0.4819 0.2655 0.6265 0.0982 Uiso 1.00 calc . . .
H(35) H 0.4712 0.5088 0.3903 0.0929 Uiso 1.00 calc . . .
H(36) H 0.4634 0.5324 0.2924 0.0929 Uiso 1.00 calc . . .
H(37) H 0.3619 0.6061 0.3391 0.0929 Uiso 1.00 calc . . .
H(38) H 0.1811 0.4878 0.0677 0.1095 Uiso 1.00 calc . . .
H(39) H 0.2321 0.3506 0.0769 0.1095 Uiso 1.00 calc . . .
H(40) H 0.2576 0.3985 0.1468 0.1095 Uiso 1.00 calc . . .
H(41) H 0.5965 0.2602 -0.1211 0.1259 Uiso 1.00 calc . . .
H(42) H 0.4887 0.2831 -0.1746 0.1259 Uiso 1.00 calc . . .
H(43) H 0.4837 0.3696 -0.1226 0.1259 Uiso 1.00 calc . . .
H(44) H 0.8117 -0.2491 0.0570 0.0981 Uiso 1.00 calc . . .
H(45) H 0.8926 -0.2894 -0.0150 0.0981 Uiso 1.00 calc . . .
H(46) H 0.9446 -0.3182 0.0746 0.0981 Uiso 1.00 calc . . .
H(47) H 1.1366 -0.3172 0.2383 0.1063 Uiso 1.00 calc . . .
H(48) H 1.1138 -0.3471 0.1583 0.1063 Uiso 1.00 calc . . .
H(49) H 1.2387 -0.3535 0.1768 0.1063 Uiso 1.00 calc . . .
H(50) H 0.5720 0.0114 0.2560 0.0875 Uiso 1.00 calc . . .

loop_
_atom_site_aniso_label
_atom_site_aniso_U_11
_atom_site_aniso_U_22
_atom_site_aniso_U_33
_atom_site_aniso_U_12
_atom_site_aniso_U_13
_atom_site_aniso_U_23
Cl(1) 0.338(7) 0.194(4) 0.330(7) -0.066(4) -0.171(6) -0.018(4)
Cl(2) 0.389(8) 0.237(5) 0.253(5) -0.049(5) -0.062(5) -0.126(4)
P(1) 0.0339(6) 0.0359(6) 0.0350(6) -0.0061(4) -0.0041(4) -0.0115(4)
P(2) 0.0545(8) 0.099(1) 0.0552(8) -0.0353(8) 0.0022(6) -0.0267(8)
F(1) 0.059(2) 0.160(4) 0.113(3) -0.032(2) 0.002(2) -0.060(3)
F(2) 0.138(4) 0.181(5) 0.071(3) 0.006(4) 0.006(3) -0.041(3)
F(3) 0.187(6) 0.145(5) 0.32(1) -0.110(5) 0.052(6) -0.091(6)
F(4) 0.078(3) 0.161(5) 0.143(4) 0.004(3) -0.012(3) -0.053(4)
F(5) 0.149(5) 0.307(9) 0.069(3) 0.004(5) -0.029(3) -0.069(4)
F(6) 0.103(4) 0.165(5) 0.311(9) -0.080(4) 0.047(4) -0.134(6)
O(1) 0.037(2) 0.043(2) 0.048(2) -0.011(1) -0.003(1) -0.016(1)
N(1) 0.037(2) 0.034(2) 0.034(2) -0.009(1) -0.003(1) -0.010(1)
N(2) 0.039(2) 0.040(2) 0.043(2) -0.005(2) -0.005(1) -0.013(2)
N(3) 0.039(2) 0.043(2) 0.043(2) -0.004(2) -0.009(1) -0.015(2)
N(4) 0.032(2) 0.040(2) 0.037(2) -0.005(1) -0.004(1) -0.013(1)
C(1) 0.038(2) 0.034(2) 0.043(2) -0.005(2) -0.007(2) -0.006(2)
C(2) 0.063(3) 0.048(3) 0.048(3) -0.019(2) -0.011(2) -0.010(2)
C(3) 0.089(4) 0.059(3) 0.066(4) -0.035(3) -0.022(3) -0.009(3)
C(4) 0.084(4) 0.054(3) 0.109(5) -0.032(3) -0.015(4) -0.013(3)
C(5) 0.072(4) 0.057(3) 0.064(3) -0.020(3) 0.009(3) 0.001(3)
C(6) 0.058(3) 0.047(3) 0.054(3) -0.014(2) 0.003(2) -0.015(2)
C(7) 0.038(2) 0.031(2) 0.046(2) -0.006(2) -0.009(2) -0.012(2)
C(8) 0.043(2) 0.039(2) 0.040(2) -0.010(2) -0.009(2) -0.010(2)
C(9) 0.043(2) 0.037(2) 0.040(2) -0.010(2) -0.010(2) -0.009(2)
C(10) 0.043(2) 0.038(2) 0.040(2) -0.013(2) -0.004(2) -0.011(2)
C(11) 0.047(2) 0.039(2) 0.040(2) -0.014(2) 0.000(2) -0.011(2)
C(12) 0.042(2) 0.041(2) 0.039(2) -0.012(2) 0.002(2) -0.016(2)
C(13) 0.043(2) 0.049(3) 0.052(3) -0.012(2) 0.001(2) -0.023(2)
C(14) 0.040(2) 0.045(2) 0.052(3) -0.006(2) 0.001(2) -0.021(2)
C(15) 0.036(2) 0.040(2) 0.047(2) -0.004(2) -0.002(2) -0.017(2)
C(16) 0.043(2) 0.041(2) 0.049(3) -0.005(2) -0.003(2) -0.013(2)
C(17) 0.043(2) 0.044(2) 0.045(2) -0.001(2) -0.005(2) -0.012(2)
C(18) 0.052(3) 0.056(3) 0.047(3) 0.002(2) -0.012(2) -0.015(2)
C(19) 0.048(3) 0.075(3) 0.047(3) -0.008(2) -0.009(2) -0.021(2)
C(20) 0.040(2) 0.059(3) 0.040(2) -0.010(2) -0.005(2) -0.018(2)
C(21) 0.045(2) 0.061(3) 0.044(2) -0.013(2) -0.006(2) -0.022(2)
C(22) 0.044(2) 0.045(2) 0.038(2) -0.012(2) -0.004(2) -0.016(2)
C(23) 0.044(2) 0.048(2) 0.043(2) -0.011(2) 0.002(2) -0.019(2)
C(24) 0.039(2) 0.047(2) 0.043(2) -0.008(2) 0.002(2) -0.018(2)
C(25) 0.036(2) 0.039(2) 0.042(2) -0.008(2) -0.001(2) -0.014(2)
C(26) 0.034(2) 0.041(2) 0.044(2) -0.012(2) 0.000(2) -0.014(2)
C(27) 0.040(2) 0.062(3) 0.053(3) -0.010(2) -0.013(2) -0.012(2)
C(28) 0.059(3) 0.063(4) 0.106(5) 0.007(3) -0.015(3) -0.023(3)
C(29) 0.064(3) 0.060(3) 0.036(2) -0.013(2) -0.009(2) -0.009(2)
C(30) 0.097(5) 0.084(4) 0.050(3) -0.037(4) 0.000(3) 0.000(3)
C(31) 0.053(3) 0.060(3) 0.047(3) -0.011(2) 0.008(2) -0.022(2)
C(32) 0.130(6) 0.082(4) 0.055(3) -0.045(4) -0.008(3) -0.023(3)
C(33) 0.051(3) 0.051(3) 0.067(3) 0.000(2) 0.004(2) -0.025(2)
C(34) 0.097(5) 0.052(3) 0.103(5) -0.012(3) 0.009(4) -0.031(3)
C(35) 0.068(4) 0.076(4) 0.053(3) 0.019(3) -0.024(3) -0.014(3)
C(36) 0.067(4) 0.094(5) 0.110(6) 0.008(4) -0.033(4) -0.037(4)
C(37) 0.057(3) 0.101(4) 0.048(3) -0.007(3) -0.014(2) -0.024(3)
C(38) 0.161(8) 0.145(7) 0.067(5) -0.070(6) -0.002(5) -0.030(5)
C(39) 0.054(3) 0.072(3) 0.059(3) -0.009(2) -0.002(2) -0.037(3)
C(40) 0.092(5) 0.120(6) 0.118(6) -0.058(4) 0.027(4) -0.084(5)
C(41) 0.036(2) 0.070(3) 0.063(3) -0.005(2) 0.000(2) -0.034(3)
C(42) 0.060(4) 0.067(4) 0.153(7) 0.000(3) -0.018(4) -0.033(4)
C(43) 0.18(1) 0.064(5) 0.24(1) -0.039(6) -0.03(1) -0.011(7)

loop_
_atom_type_symbol
_atom_type_description
_atom_type_scat_dispersion_real
_atom_type_scat_dispersion_imag
_atom_type_scat_source
C C 0.003 0.002
;International Tables for Crystallography
(1992, Vol. C, Tables 4.2.6.8 and 6.1.1.1)
;
H H 0.000 0.000
;International Tables for Crystallography
(1992, Vol. C, Table 6.1.1.2)
;
N N 0.006 0.003
;International Tables for Crystallography
(1992, Vol. C, Tables 4.2.6.8 and 6.1.1.1)
;
O O 0.011 0.006
;International Tables for Crystallography
(1992, Vol. C, Tables 4.2.6.8 and 6.1.1.1)
;
F F 0.017 0.010
;International Tables for Crystallography
(1992, Vol. C, Tables 4.2.6.8 and 6.1.1.1)
;
Cl Cl 0.148 0.159
;International Tables for Crystallography
(1992, Vol. C, Tables 4.2.6.8 and 6.1.1.1)
;
P P 0.102 0.094
;International Tables for Crystallography
(1992, Vol. C, Tables 4.2.6.8 and 6.1.1.1)
;

loop_
_geom_angle_atom_site_label_1
_geom_angle_atom_site_label_2
_geom_angle_atom_site_label_3
_geom_angle
_geom_angle_site_symmetry_1
_geom_angle_site_symmetry_2
_geom_angle_site_symmetry_3
_geom_angle_publ_flag
O(1) P(1) N(1) 87.2(1) . . . yes
O(1) P(1) N(2) 89.7(2) . . . yes
O(1) P(1) N(3) 91.7(2) . . . yes
O(1) P(1) N(4) 89.2(2) . . . yes
O(1) P(1) C(1) 177.6(2) . . . yes
N(1) P(1) N(2) 90.2(2) . . . yes
N(1) P(1) N(3) 178.9(2) . . . yes
N(1) P(1) N(4) 89.8(1) . . . yes
N(1) P(1) C(1) 90.4(2) . . . yes
N(2) P(1) N(3) 90.1(2) . . . yes
N(2) P(1) N(4) 178.9(2) . . . yes
N(2) P(1) C(1) 90.5(2) . . . yes
N(3) P(1) N(4) 89.9(2) . . . yes
N(3) P(1) C(1) 90.7(2) . . . yes
N(4) P(1) C(1) 90.6(2) . . . yes
F(1) P(2) F(2) 90.1(3) . . . yes
F(1) P(2) F(3) 89.9(3) . . . yes
F(1) P(2) F(4) 179.2(3) . . . yes
F(1) P(2) F(5) 89.6(3) . . . yes
F(1) P(2) F(6) 88.4(3) . . . yes
F(2) P(2) F(3) 90.4(4) . . . yes
F(2) P(2) F(4) 89.3(3) . . . yes
F(2) P(2) F(5) 179.3(4) . . . yes
F(2) P(2) F(6) 89.0(4) . . . yes
F(3) P(2) F(4) 90.6(4) . . . yes
F(3) P(2) F(5) 90.2(5) . . . yes
F(3) P(2) F(6) 178.2(4) . . . yes
F(4) P(2) F(5) 91.0(3) . . . yes
F(4) P(2) F(6) 91.1(3) . . . yes
F(5) P(2) F(6) 90.4(4) . . . yes
P(1) N(1) C(7) 125.6(3) . . . yes
P(1) N(1) C(10) 127.0(3) . . . yes
C(7) N(1) C(10) 107.2(3) . . . yes
P(1) N(2) C(12) 127.7(3) . . . yes
P(1) N(2) C(15) 126.0(3) . . . yes
C(12) N(2) C(15) 106.3(3) . . . yes
P(1) N(3) C(17) 126.2(3) . . . yes
P(1) N(3) C(20) 127.8(3) . . . yes
C(17) N(3) C(20) 106.0(3) . . . yes
P(1) N(4) C(22) 126.4(3) . . . yes
P(1) N(4) C(25) 127.1(3) . . . yes
C(22) N(4) C(25) 106.6(3) . . . yes
P(1) C(1) C(2) 121.4(3) . . . yes
P(1) C(1) C(6) 121.5(3) . . . yes
C(2) C(1) C(6) 117.1(4) . . . yes
C(1) C(2) C(3) 121.9(5) . . . yes
C(2) C(3) C(4) 119.6(5) . . . yes
C(3) C(4) C(5) 120.5(5) . . . yes
C(4) C(5) C(6) 120.0(5) . . . yes
C(1) C(6) C(5) 120.7(5) . . . yes
N(1) C(7) C(8) 108.6(4) . . . yes
N(1) C(7) C(26) 124.2(4) . . . yes
C(8) C(7) C(26) 125.9(4) . . . yes
C(7) C(8) C(9) 107.3(4) . . . yes
C(7) C(8) C(27) 123.7(4) . . . yes
C(9) C(8) C(27) 128.9(4) . . . yes
C(8) C(9) C(10) 107.8(4) . . . yes
C(8) C(9) C(29) 127.9(4) . . . yes
C(10) C(9) C(29) 124.2(4) . . . yes
N(1) C(10) C(9) 108.8(4) . . . yes
N(1) C(10) C(11) 124.3(4) . . . yes
C(9) C(10) C(11) 125.4(4) . . . yes
C(10) C(11) C(12) 121.9(4) . . . yes
N(2) C(12) C(11) 122.9(4) . . . yes
N(2) C(12) C(13) 110.2(4) . . . yes
C(11) C(12) C(13) 125.5(4) . . . yes
C(12) C(13) C(14) 106.7(4) . . . yes
C(12) C(13) C(31) 125.6(4) . . . yes
C(14) C(13) C(31) 127.7(4) . . . yes
C(13) C(14) C(15) 107.5(4) . . . yes
C(13) C(14) C(33) 129.2(4) . . . yes
C(15) C(14) C(33) 123.3(4) . . . yes
N(2) C(15) C(14) 109.2(4) . . . yes
N(2) C(15) C(16) 123.8(4) . . . yes
C(14) C(15) C(16) 125.7(4) . . . yes
C(15) C(16) C(17) 121.7(4) . . . yes
N(3) C(17) C(16) 124.0(4) . . . yes
N(3) C(17) C(18) 109.6(4) . . . yes
C(16) C(17) C(18) 125.5(4) . . . yes
C(17) C(18) C(19) 107.0(4) . . . yes
C(17) C(18) C(35) 122.2(4) . . . yes
C(19) C(18) C(35) 129.9(5) . . . yes
C(18) C(19) C(20) 107.1(4) . . . yes
C(18) C(19) C(37) 127.6(5) . . . yes
C(20) C(19) C(37) 125.3(5) . . . yes
N(3) C(20) C(19) 109.9(4) . . . yes
N(3) C(20) C(21) 123.1(4) . . . yes
C(19) C(20) C(21) 126.4(4) . . . yes
C(20) C(21) C(22) 122.2(4) . . . yes
N(4) C(22) C(21) 123.6(4) . . . yes
N(4) C(22) C(23) 109.3(3) . . . yes
C(21) C(22) C(23) 125.8(4) . . . yes
C(22) C(23) C(24) 106.9(4) . . . yes
C(22) C(23) C(39) 125.2(4) . . . yes
C(24) C(23) C(39) 127.9(4) . . . yes
C(23) C(24) C(25) 107.3(4) . . . yes
C(23) C(24) C(41) 128.3(4) . . . yes
C(25) C(24) C(41) 124.2(4) . . . yes
N(4) C(25) C(24) 109.7(4) . . . yes
N(4) C(25) C(26) 123.5(4) . . . yes
C(24) C(25) C(26) 125.7(4) . . . yes
C(7) C(26) C(25) 121.5(4) . . . yes
C(8) C(27) C(28) 112.8(4) . . . yes
C(9) C(29) C(30) 113.3(4) . . . yes
C(13) C(31) C(32) 111.4(5) . . . yes
C(14) C(33) C(34) 111.9(4) . . . yes
C(18) C(35) C(36) 113.0(5) . . . yes
C(19) C(37) C(38) 112.3(6) . . . yes
C(23) C(39) C(40) 112.6(5) . . . yes
C(24) C(41) C(42) 113.0(5) . . . yes
Cl(1) C(43) Cl(2) 112.9(6) . . . yes

loop_
_geom_bond_atom_site_label_1
_geom_bond_atom_site_label_2
_geom_bond_distance
_geom_bond_site_symmetry_1
_geom_bond_site_symmetry_2
_geom_bond_publ_flag
Cl(1) C(43) 1.56(1) . . yes
Cl(2) C(43) 1.68(1) . . yes
P(1) O(1) 1.639(3) . . yes
P(1) N(1) 1.859(3) . . yes
P(1) N(2) 1.872(4) . . yes
P(1) N(3) 1.872(4) . . yes
P(1) N(4) 1.878(4) . . yes
P(1) C(1) 1.863(4) . . yes
P(2) F(1) 1.586(4) . . yes
P(2) F(2) 1.562(5) . . yes
P(2) F(3) 1.528(5) . . yes
P(2) F(4) 1.573(4) . . yes
P(2) F(5) 1.540(5) . . yes
P(2) F(6) 1.566(5) . . yes
N(1) C(7) 1.396(5) . . yes
N(1) C(10) 1.377(5) . . yes
N(2) C(12) 1.384(5) . . yes
N(2) C(15) 1.393(5) . . yes
N(3) C(17) 1.388(5) . . yes
N(3) C(20) 1.379(6) . . yes
N(4) C(22) 1.382(5) . . yes
N(4) C(25) 1.375(5) . . yes
C(1) C(2) 1.396(6) . . yes
C(1) C(6) 1.384(6) . . yes
C(2) C(3) 1.386(7) . . yes
C(3) C(4) 1.363(9) . . yes
C(4) C(5) 1.363(9) . . yes
C(5) C(6) 1.410(8) . . yes
C(7) C(8) 1.439(6) . . yes
C(7) C(26) 1.369(6) . . yes
C(8) C(9) 1.362(6) . . yes
C(8) C(27) 1.509(6) . . yes
C(9) C(10) 1.439(6) . . yes
C(9) C(29) 1.509(6) . . yes
C(10) C(11) 1.377(6) . . yes
C(11) C(12) 1.375(6) . . yes
C(12) C(13) 1.444(6) . . yes
C(13) C(14) 1.370(6) . . yes
C(13) C(31) 1.488(6) . . yes
C(14) C(15) 1.449(6) . . yes
C(14) C(33) 1.495(6) . . yes
C(15) C(16) 1.368(6) . . yes
C(16) C(17) 1.374(6) . . yes
C(17) C(18) 1.429(6) . . yes
C(18) C(19) 1.366(7) . . yes
C(18) C(35) 1.506(7) . . yes
C(19) C(20) 1.426(6) . . yes
C(19) C(37) 1.505(7) . . yes
C(20) C(21) 1.378(6) . . yes
C(21) C(22) 1.390(6) . . yes
C(22) C(23) 1.440(6) . . yes
C(23) C(24) 1.363(6) . . yes
C(23) C(39) 1.502(6) . . yes
C(24) C(25) 1.431(6) . . yes
C(24) C(41) 1.508(6) . . yes
C(25) C(26) 1.376(6) . . yes
C(27) C(28) 1.516(8) . . yes
C(29) C(30) 1.499(8) . . yes
C(31) C(32) 1.513(8) . . yes
C(33) C(34) 1.505(8) . . yes
C(35) C(36) 1.50(1) . . yes
C(37) C(38) 1.50(1) . . yes
C(39) C(40) 1.517(9) . . yes
C(41) C(42) 1.513(9) . . yes

loop_
_geom_contact_atom_site_label_1
_geom_contact_atom_site_label_2
_geom_contact_distance
_geom_contact_site_symmetry_1
_geom_contact_site_symmetry_2
_geom_contact_publ_flag
F(1) O(1) 2.861(5) . . ?
F(1) C(32) 3.504(8) . 2_656 ?
F(1) C(38) 3.58(1) . 2_655 ?
F(1) C(20) 3.595(7) . . ?
F(2) C(32) 3.219(9) . 2_656 ?
F(2) C(29) 3.327(7) . 2_656 ?
F(2) C(31) 3.393(7) . 2_656 ?
F(2) C(11) 3.503(6) . 2_656 ?
F(3) C(17) 3.090(7) . . ?
F(3) N(3) 3.220(7) . . ?
F(3) C(18) 3.258(8) . . ?
F(3) C(19) 3.372(9) . . ?
F(3) C(36) 3.39(1) . . ?
F(3) C(20) 3.405(8) . . ?
F(3) C(16) 3.456(7) . . ?
F(3) O(1) 3.531(8) . . ?
F(4) C(26) 3.503(7) . 1_455 ?
F(4) C(29) 3.560(7) . 2_656 ?
F(5) C(39) 3.472(8) . 2_655 ?
F(5) C(19) 3.58(1) . . ?
F(5) C(40) 3.60(1) . 2_655 ?
F(6) C(41) 3.425(8) . 1_455 ?
F(6) C(38) 3.45(1) . 2_655 ?
F(6) C(26) 3.527(7) . 1_455 ?
O(1) C(43) 3.205(10) . . ?
